data_7712616
loop_
_publ_author_name
'Xu, Shi-Nuo'
'Zheng, Yan'
'Ye, Jing-Yao'
'Chen, Zhong-Yang'
'Yan, Jian-Feng'
'Geng, Yan-Hou'
'Hong, Wenjing'
'Yuan, Yao-Feng'

_publ_section_title
;
 Conductance of <i>o</i>-carborane-based wires with different substitution
 patterns.
;
_journal_name_full 'Dalton transactions (Cambridge, England : 2003)'
_journal_paper_doi 10.1039/d3dt00011g
_journal_year 2023
_chemical_formula_moiety 'C16 H18 B10 N2'
_chemical_formula_sum 'C16 H18 B10 N2'
_chemical_formula_weight 346.42
_space_group_crystal_system triclinic
_space_group_IT_number 2
_space_group_name_Hall '-P 1'
_space_group_name_H-M_alt 'P -1'
_atom_sites_solution_hydrogens geom
_audit_creation_date 2022-11-30
_audit_creation_method
;
Olex2 1.3
(compiled 2020.11.12 svn.r5f609507 for OlexSys, GUI svn.r6408)
;
_audit_update_record
;
2022-12-03 deposited with the CCDC.	2023-03-13 downloaded from the CCDC.
;
_cell_angle_alpha 104.041(2)
_cell_angle_beta 91.846(2)
_cell_angle_gamma 108.764(3)
_cell_formula_units_Z 2
_cell_length_a 8.1494(6)
_cell_length_b 10.0960(8)
_cell_length_c 12.6685(9)
_cell_measurement_reflns_used 7681
_cell_measurement_temperature 296(2)
_cell_measurement_theta_max 25.0023
_cell_measurement_theta_min 2.3878
_cell_volume 950.51(12)
_computing_molecular_graphics 'Olex2 1.3 (Dolomanov et al., 2009)'
_computing_publication_material 'Olex2 1.3 (Dolomanov et al., 2009)'
_computing_structure_refinement 'SHELXL 2013/2 (Sheldrick, 2015)'
_diffrn_ambient_temperature 296.15
_diffrn_measured_fraction_theta_full 0.977
_diffrn_measured_fraction_theta_max 0.998
_diffrn_measurement_device_type 'CCD area detector'
_diffrn_radiation_type MoK\a
_diffrn_radiation_wavelength 0.71073
_diffrn_reflns_av_R_equivalents 0.0484
_diffrn_reflns_av_unetI/netI 0.0341
_diffrn_reflns_Laue_measured_fraction_full 0.977
_diffrn_reflns_Laue_measured_fraction_max 0.998
_diffrn_reflns_limit_h_max 9
_diffrn_reflns_limit_h_min -9
_diffrn_reflns_limit_k_max 12
_diffrn_reflns_limit_k_min -12
_diffrn_reflns_limit_l_max 15
_diffrn_reflns_limit_l_min -15
_diffrn_reflns_number 21097
_diffrn_reflns_point_group_measured_fraction_full 0.977
_diffrn_reflns_point_group_measured_fraction_max 0.998
_diffrn_reflns_theta_full 25.242
_diffrn_reflns_theta_max 25.054
_diffrn_reflns_theta_min 2.211
_exptl_absorpt_coefficient_mu 0.063
_exptl_crystal_density_diffrn 1.210
_exptl_crystal_description block
_exptl_crystal_F_000 356
_refine_diff_density_max 0.228
_refine_diff_density_min -0.227
_refine_diff_density_rms 0.042
_refine_ls_extinction_method none
_refine_ls_goodness_of_fit_ref 1.032
_refine_ls_hydrogen_treatment constr
_refine_ls_matrix_type full
_refine_ls_number_parameters 253
_refine_ls_number_reflns 3355
_refine_ls_number_restraints 0
_refine_ls_restrained_S_all 1.032
_refine_ls_R_factor_all 0.0555
_refine_ls_R_factor_gt 0.0426
_refine_ls_shift/su_max 0.001
_refine_ls_shift/su_mean 0.000
_refine_ls_structure_factor_coef Fsqd
_refine_ls_weighting_details
;
 w=1/[\s^2^(Fo^2^)+(0.0573P)^2^+0.3431P]
 where P=(Fo^2^+2Fc^2^)/3
;
_refine_ls_weighting_scheme calc
_refine_ls_wR_factor_gt 0.1091
_refine_ls_wR_factor_ref 0.1156
_reflns_Friedel_coverage 0.000
_reflns_number_gt 2741
_reflns_number_total 3355
_reflns_threshold_expression 'I > 2\s(I)'
_cod_data_source_file d3dt00011g2.cif
_cod_data_source_block o-OCB
_cod_database_code 7712616
_shelxl_version_number 2013-2
_shelx_space_group_comment
;
The symmetry employed for this shelxl refinement is uniquely defined
by the following loop, which should always be used as a source of
symmetry information in preference to the above space-group names.
They are only intended as comments.
;
_olex2_refinement_description
;
1. Fixed Uiso
 At 1.2 times of:
  All B(H) groups, All C(H) groups
2.a Aromatic/amide H refined with riding coordinates:
 C00B(H00B), C00C(H00C), C00D(H00D), C00E(H00E), C00F(H00F), C00G(H00G),
 C00H(H00H), C00I(H00I)
2.b Boron cage BH refined with riding coordinates:
 B00J(H00J), B00K(H00K), B00L(H00L), B00M(H00M), B00N(H00N), B00O(H00O),
 B00P(H00P), B00Q(H00Q), B00R(H00R), B00S(H00S)
;
_olex2_submission_special_instructions 'No special instructions were received'

loop_
_space_group_symop_operation_xyz
'x, y, z'
'-x, -y, -z'

loop_
_atom_site_label
_atom_site_type_symbol
_atom_site_fract_x
_atom_site_fract_y
_atom_site_fract_z
_atom_site_U_iso_or_equiv
_atom_site_adp_type
_atom_site_occupancy
_atom_site_site_symmetry_order
_atom_site_calc_flag
_atom_site_refinement_flags_posn
_atom_site_refinement_flags_adp
_atom_site_refinement_flags_occupancy
_atom_site_disorder_assembly
_atom_site_disorder_group
N001 N 0.64491(18) 0.41127(16) 0.23017(11) 0.0315(3) Uani 1 1 d . . . . .
C002 C 0.31502(19) 0.36542(16) 0.19090(12) 0.0205(3) Uani 1 1 d . . . . .
N003 N 0.57220(19) 0.7160(2) 0.55949(12) 0.0415(4) Uani 1 1 d . . . . .
C004 C 0.20765(19) 0.71955(16) 0.38783(12) 0.0206(3) Uani 1 1 d . . . . .
C005 C 0.23331(18) 0.46542(15) 0.17873(11) 0.0188(3) Uani 1 1 d . . . . .
C006 C 0.33397(19) 0.62240(15) 0.18625(11) 0.0184(3) Uani 1 1 d . . . . .
C007 C 0.26537(18) 0.70269(16) 0.48802(12) 0.0206(3) Uani 1 1 d . . . . .
C008 C 0.5007(2) 0.39797(16) 0.21364(12) 0.0230(3) Uani 1 1 d . . . . .
C009 C 0.32353(19) 0.75691(15) 0.30090(12) 0.0202(3) Uani 1 1 d . . . . .
C00A C 0.4395(2) 0.71006(18) 0.52164(12) 0.0262(4) Uani 1 1 d . . . . .
C00B C 0.05179(19) 0.41276(17) 0.15607(13) 0.0244(4) Uani 1 1 d . . . . .
H00B H -0.0059 0.4764 0.1485 0.029 Uiso 1 1 calc R U . . .
C00C C 0.1523(2) 0.68179(17) 0.56792(12) 0.0250(4) Uani 1 1 d . . . . .
H00C H 0.1918 0.6694 0.6333 0.030 Uiso 1 1 calc R U . . .
C00D C 0.2155(2) 0.22010(17) 0.17858(13) 0.0274(4) Uani 1 1 d . . . . .
H00D H 0.2709 0.1550 0.1863 0.033 Uiso 1 1 calc R U . . .
C00E C -0.0447(2) 0.26871(18) 0.14459(13) 0.0284(4) Uani 1 1 d . . . . .
H00E H -0.1656 0.2372 0.1296 0.034 Uiso 1 1 calc R U . . .
C00F C 0.0362(2) 0.17161(18) 0.15508(13) 0.0300(4) Uani 1 1 d . . . . .
H00F H -0.0290 0.0745 0.1465 0.036 Uiso 1 1 calc R U . . .
C00G C 0.0358(2) 0.7153(2) 0.37373(14) 0.0325(4) Uani 1 1 d . . . . .
H00G H -0.0063 0.7260 0.3083 0.039 Uiso 1 1 calc R U . . .
C00H C -0.0163(2) 0.67930(18) 0.55128(13) 0.0302(4) Uani 1 1 d . . . . .
H00H H -0.0901 0.6667 0.6052 0.036 Uiso 1 1 calc R U . . .
C00I C -0.0741(2) 0.6958(2) 0.45348(14) 0.0379(5) Uani 1 1 d . . . . .
H00I H -0.1882 0.6937 0.4411 0.045 Uiso 1 1 calc R U . . .
B00J B 0.5088(2) 0.71065(18) 0.28612(14) 0.0204(4) Uani 1 1 d . . . . .
H00J H 0.5522 0.6550 0.3402 0.025 Uiso 1 1 calc R U . . .
B00K B 0.5361(2) 0.67507(19) 0.14365(14) 0.0231(4) Uani 1 1 d . . . . .
H00K H 0.6010 0.5987 0.1050 0.028 Uiso 1 1 calc R U . . .
B00L B 0.3542(2) 0.68995(19) 0.07353(14) 0.0242(4) Uani 1 1 d . . . . .
H00L H 0.2994 0.6229 -0.0102 0.029 Uiso 1 1 calc R U . . .
B00M B 0.6557(2) 0.8464(2) 0.23509(15) 0.0277(4) Uani 1 1 d . . . . .
H00M H 0.7979 0.8809 0.2561 0.033 Uiso 1 1 calc R U . . .
B00N B 0.2202(2) 0.73746(19) 0.17244(14) 0.0237(4) Uani 1 1 d . . . . .
H00N H 0.0773 0.6994 0.1533 0.028 Uiso 1 1 calc R U . . .
B00O B 0.3378(3) 0.91088(19) 0.26234(15) 0.0270(4) Uani 1 1 d . . . . .
H00O H 0.2722 0.9870 0.3005 0.032 Uiso 1 1 calc R U . . .
B00P B 0.5584(3) 0.8352(2) 0.10276(16) 0.0301(4) Uani 1 1 d . . . . .
H00P H 0.6376 0.8637 0.0377 0.036 Uiso 1 1 calc R U . . .
B00Q B 0.5195(2) 0.89492(19) 0.33330(15) 0.0250(4) Uani 1 1 d . . . . .
H00Q H 0.5732 0.9608 0.4175 0.030 Uiso 1 1 calc R U . . .
B00R B 0.3609(3) 0.8727(2) 0.12023(15) 0.0299(4) Uani 1 1 d . . . . .
H00R H 0.3108 0.9249 0.0661 0.036 Uiso 1 1 calc R U . . .
B00S B 0.5479(3) 0.9704(2) 0.21897(16) 0.0316(5) Uani 1 1 d . . . . .
H00S H 0.6203 1.0861 0.2288 0.038 Uiso 1 1 calc R U . . .

loop_
_atom_site_aniso_label
_atom_site_aniso_U_11
_atom_site_aniso_U_22
_atom_site_aniso_U_33
_atom_site_aniso_U_23
_atom_site_aniso_U_13
_atom_site_aniso_U_12
N001 0.0298(8) 0.0411(9) 0.0335(8) 0.0158(7) 0.0089(6) 0.0204(7)
C002 0.0235(8) 0.0228(8) 0.0179(7) 0.0062(6) 0.0049(6) 0.0105(6)
N003 0.0281(8) 0.0785(12) 0.0254(8) 0.0180(8) 0.0069(6) 0.0248(8)
C004 0.0210(8) 0.0208(8) 0.0197(8) 0.0028(6) 0.0043(6) 0.0086(6)
C005 0.0218(8) 0.0208(8) 0.0147(7) 0.0049(6) 0.0033(6) 0.0084(6)
C006 0.0212(8) 0.0206(8) 0.0155(7) 0.0046(6) 0.0034(6) 0.0099(6)
C007 0.0184(8) 0.0203(8) 0.0211(8) 0.0030(6) 0.0023(6) 0.0056(6)
C008 0.0284(9) 0.0244(8) 0.0233(8) 0.0105(7) 0.0086(6) 0.0148(7)
C009 0.0235(8) 0.0184(7) 0.0195(8) 0.0029(6) 0.0025(6) 0.0099(6)
C00A 0.0246(9) 0.0392(9) 0.0174(8) 0.0098(7) 0.0068(6) 0.0121(7)
C00B 0.0232(8) 0.0274(8) 0.0247(8) 0.0071(7) 0.0022(6) 0.0112(7)
C00C 0.0243(8) 0.0284(8) 0.0202(8) 0.0054(7) 0.0033(6) 0.0067(7)
C00D 0.0349(9) 0.0250(8) 0.0278(9) 0.0098(7) 0.0091(7) 0.0151(7)
C00E 0.0223(8) 0.0307(9) 0.0275(9) 0.0064(7) 0.0027(7) 0.0039(7)
C00F 0.0340(9) 0.0226(8) 0.0298(9) 0.0073(7) 0.0074(7) 0.0044(7)
C00G 0.0271(9) 0.0518(11) 0.0245(9) 0.0102(8) 0.0032(7) 0.0216(8)
C00H 0.0229(9) 0.0403(10) 0.0241(9) 0.0041(7) 0.0081(7) 0.0092(7)
C00I 0.0222(9) 0.0621(12) 0.0322(10) 0.0078(9) 0.0057(7) 0.0212(9)
B00J 0.0190(8) 0.0227(9) 0.0188(9) 0.0033(7) 0.0040(7) 0.0078(7)
B00K 0.0241(9) 0.0248(9) 0.0220(9) 0.0083(7) 0.0081(7) 0.0084(7)
B00L 0.0342(10) 0.0241(9) 0.0183(9) 0.0078(7) 0.0050(7) 0.0134(8)
B00M 0.0267(10) 0.0261(10) 0.0271(10) 0.0070(8) 0.0096(8) 0.0042(8)
B00N 0.0321(10) 0.0241(9) 0.0202(9) 0.0072(7) 0.0037(7) 0.0158(8)
B00O 0.0390(11) 0.0204(9) 0.0250(10) 0.0071(8) 0.0055(8) 0.0135(8)
B00P 0.0394(11) 0.0248(10) 0.0277(10) 0.0116(8) 0.0121(8) 0.0090(8)
B00Q 0.0275(10) 0.0194(9) 0.0256(9) 0.0038(7) 0.0056(7) 0.0060(7)
B00R 0.0460(12) 0.0239(10) 0.0252(10) 0.0110(8) 0.0072(8) 0.0155(9)
B00S 0.0424(12) 0.0215(9) 0.0294(10) 0.0083(8) 0.0109(9) 0.0072(8)

loop_
_atom_type_symbol
_atom_type_description
_atom_type_scat_dispersion_real
_atom_type_scat_dispersion_imag
_atom_type_scat_source
C C 0.0033 0.0016 'International Tables Vol C Tables 4.2.6.8 and 6.1.1.4'
H H 0.0000 0.0000 'International Tables Vol C Tables 4.2.6.8 and 6.1.1.4'
B B 0.0013 0.0007 'International Tables Vol C Tables 4.2.6.8 and 6.1.1.4'
N N 0.0061 0.0033 'International Tables Vol C Tables 4.2.6.8 and 6.1.1.4'

loop_
_geom_angle_atom_site_label_1
_geom_angle_atom_site_label_2
_geom_angle_atom_site_label_3
_geom_angle
_geom_angle_site_symmetry_1
_geom_angle_site_symmetry_3
_geom_angle_publ_flag
C005 C002 C008 125.61(13) . . ?
C00D C002 C005 120.25(14) . . ?
C00D C002 C008 114.12(13) . . ?
C007 C004 C009 124.56(13) . . ?
C00G C004 C007 116.80(14) . . ?
C00G C004 C009 118.32(13) . . ?
C002 C005 C006 122.84(13) . . ?
C00B C005 C002 117.10(13) . . ?
C00B C005 C006 120.04(13) . . ?
C005 C006 C009 118.80(11) . . ?
C005 C006 B00J 117.47(12) . . ?
C005 C006 B00K 122.00(12) . . ?
C005 C006 B00L 122.35(12) . . ?
C005 C006 B00N 119.14(12) . . ?
B00J C006 C009 59.41(9) . . ?
B00J C006 B00L 113.31(11) . . ?
B00J C006 B00N 110.56(12) . . ?
B00K C006 C009 109.35(11) . . ?
B00K C006 B00J 62.95(9) . . ?
B00K C006 B00L 62.23(10) . . ?
B00K C006 B00N 111.84(11) . . ?
B00L C006 C009 109.30(11) . . ?
B00L C006 B00N 61.57(9) . . ?
B00N C006 C009 59.92(9) . . ?
C004 C007 C00A 126.00(13) . . ?
C00C C007 C004 120.46(14) . . ?
C00C C007 C00A 113.50(13) . . ?
N001 C008 C002 174.14(16) . . ?
C004 C009 C006 121.48(11) . . ?
C004 C009 B00J 121.67(12) . . ?
C004 C009 B00N 117.06(12) . . ?
C004 C009 B00O 118.32(12) . . ?
C004 C009 B00Q 121.40(12) . . ?
B00J C009 C006 59.12(8) . . ?
B00J C009 B00N 109.97(11) . . ?
B00N C009 C006 59.51(9) . . ?
B00O C009 C006 109.24(11) . . ?
B00O C009 B00J 113.15(12) . . ?
B00O C009 B00N 61.95(10) . . ?
B00Q C009 C006 109.36(11) . . ?
B00Q C009 B00J 62.70(10) . . ?
B00Q C009 B00N 112.60(12) . . ?
B00Q C009 B00O 62.78(10) . . ?
N003 C00A C007 172.51(15) . . ?
C005 C00B H00B 119.1 . . ?
C00E C00B C005 121.88(15) . . ?
C00E C00B H00B 119.1 . . ?
C007 C00C H00C 119.5 . . ?
C00H C00C C007 121.04(14) . . ?
C00H C00C H00C 119.5 . . ?
C002 C00D H00D 119.5 . . ?
C00F C00D C002 121.01(15) . . ?
C00F C00D H00D 119.5 . . ?
C00B C00E H00E 119.7 . . ?
C00F C00E C00B 120.63(15) . . ?
C00F C00E H00E 119.7 . . ?
C00D C00F H00F 120.4 . . ?
C00E C00F C00D 119.12(15) . . ?
C00E C00F H00F 120.4 . . ?
C004 C00G H00G 118.9 . . ?
C00I C00G C004 122.23(15) . . ?
C00I C00G H00G 118.9 . . ?
C00C C00H H00H 120.5 . . ?
C00C C00H C00I 118.99(15) . . ?
C00I C00H H00H 120.5 . . ?
C00G C00I H00I 119.8 . . ?
C00H C00I C00G 120.48(15) . . ?
C00H C00I H00I 119.8 . . ?
C006 B00J C009 61.47(9) . . ?
C006 B00J H00J 122.2 . . ?
C006 B00J B00K 58.33(9) . . ?
C006 B00J B00M 105.95(12) . . ?
C006 B00J B00Q 107.67(12) . . ?
C009 B00J H00J 122.4 . . ?
C009 B00J B00K 107.35(12) . . ?
C009 B00J B00M 105.75(12) . . ?
C009 B00J B00Q 58.22(9) . . ?
B00K B00J H00J 122.1 . . ?
B00M B00J H00J 123.0 . . ?
B00M B00J B00K 59.77(10) . . ?
B00M B00J B00Q 59.96(10) . . ?
B00Q B00J H00J 121.9 . . ?
B00Q B00J B00K 107.96(12) . . ?
C006 B00K B00J 58.71(9) . . ?
C006 B00K H00K 123.6 . . ?
C006 B00K B00L 59.09(9) . . ?
C006 B00K B00M 106.24(12) . . ?
C006 B00K B00P 106.48(13) . . ?
B00J B00K H00K 122.2 . . ?
B00L B00K B00J 107.38(12) . . ?
B00L B00K H00K 121.4 . . ?
B00L B00K B00M 108.96(13) . . ?
B00L B00K B00P 60.49(10) . . ?
B00M B00K B00J 59.76(10) . . ?
B00M B00K H00K 121.5 . . ?
B00P B00K B00J 107.95(13) . . ?
B00P B00K H00K 121.6 . . ?
B00P B00K B00M 60.73(11) . . ?
C006 B00L B00K 58.68(9) . . ?
C006 B00L H00L 123.4 . . ?
C006 B00L B00N 59.82(9) . . ?
C006 B00L B00P 105.60(12) . . ?
C006 B00L B00R 106.24(12) . . ?
B00K B00L H00L 122.0 . . ?
B00K B00L B00P 59.79(10) . . ?
B00K B00L B00R 107.64(13) . . ?
B00N B00L B00K 107.60(12) . . ?
B00N B00L H00L 121.8 . . ?
B00N B00L B00P 107.23(13) . . ?
B00N B00L B00R 59.51(10) . . ?
B00P B00L H00L 122.5 . . ?
B00R B00L H00L 122.2 . . ?
B00R B00L B00P 59.84(11) . . ?
B00J B00M B00K 60.47(9) . . ?
B00J B00M H00M 121.7 . . ?
B00J B00M B00P 107.54(13) . . ?
B00J B00M B00Q 60.22(10) . . ?
B00J B00M B00S 107.50(13) . . ?
B00K B00M H00M 121.6 . . ?
B00K B00M B00P 59.51(10) . . ?
B00K B00M B00Q 108.72(12) . . ?
B00K B00M B00S 107.26(13) . . ?
B00P B00M H00M 122.3 . . ?
B00Q B00M H00M 121.3 . . ?
B00Q B00M B00P 107.73(14) . . ?
B00Q B00M B00S 59.94(10) . . ?
B00S B00M H00M 122.4 . . ?
B00S B00M B00P 59.36(11) . . ?
C006 B00N C009 60.57(9) . . ?
C006 B00N B00L 58.62(9) . . ?
C006 B00N H00N 122.7 . . ?
C006 B00N B00O 106.97(12) . . ?
C006 B00N B00R 106.09(13) . . ?
C009 B00N B00L 107.47(12) . . ?
C009 B00N H00N 122.9 . . ?
C009 B00N B00O 58.05(9) . . ?
C009 B00N B00R 105.76(13) . . ?
B00L B00N H00N 121.3 . . ?
B00L B00N B00O 109.00(13) . . ?
B00O B00N H00N 121.8 . . ?
B00R B00N B00L 60.52(10) . . ?
B00R B00N H00N 122.6 . . ?
B00R B00N B00O 60.28(10) . . ?
C009 B00O B00N 60.00(9) . . ?
C009 B00O H00O 123.3 . . ?
C009 B00O B00Q 58.49(9) . . ?
C009 B00O B00R 106.55(12) . . ?
C009 B00O B00S 105.86(13) . . ?
B00N B00O H00O 121.9 . . ?
B00N B00O B00Q 107.61(12) . . ?
B00Q B00O H00O 121.8 . . ?
B00R B00O B00N 59.33(10) . . ?
B00R B00O H00O 121.9 . . ?
B00R B00O B00Q 108.24(13) . . ?
B00S B00O B00N 107.30(13) . . ?
B00S B00O H00O 122.3 . . ?
B00S B00O B00Q 60.17(10) . . ?
B00S B00O B00R 60.16(11) . . ?
B00K B00P B00L 59.72(10) . . ?
B00K B00P B00M 59.76(10) . . ?
B00K B00P H00P 122.0 . . ?
B00K B00P B00R 107.64(13) . . ?
B00K B00P B00S 108.13(13) . . ?
B00L B00P B00M 107.58(12) . . ?
B00L B00P H00P 121.9 . . ?
B00M B00P H00P 121.9 . . ?
B00R B00P B00L 59.91(10) . . ?
B00R B00P B00M 107.90(13) . . ?
B00R B00P H00P 121.8 . . ?
B00S B00P B00L 108.23(13) . . ?
B00S B00P B00M 60.19(11) . . ?
B00S B00P H00P 121.4 . . ?
B00S B00P B00R 60.20(11) . . ?
C009 B00Q B00J 59.08(9) . . ?
C009 B00Q B00M 106.32(12) . . ?
C009 B00Q B00O 58.74(9) . . ?
C009 B00Q H00Q 123.6 . . ?
C009 B00Q B00S 105.78(12) . . ?
B00J B00Q H00Q 122.1 . . ?
B00M B00Q B00J 59.82(10) . . ?
B00M B00Q B00O 108.05(13) . . ?
B00M B00Q H00Q 121.7 . . ?
B00M B00Q B00S 60.32(11) . . ?
B00O B00Q B00J 107.03(12) . . ?
B00O B00Q H00Q 122.0 . . ?
B00O B00Q B00S 59.82(11) . . ?
B00S B00Q B00J 107.49(12) . . ?
B00S B00Q H00Q 122.2 . . ?
B00L B00R H00R 121.4 . . ?
B00L B00R B00S 108.20(14) . . ?
B00N B00R B00L 59.97(10) . . ?
B00N B00R B00O 60.39(10) . . ?
B00N B00R B00P 107.93(13) . . ?
B00N B00R H00R 121.7 . . ?
B00N B00R B00S 107.91(13) . . ?
B00O B00R B00L 108.65(12) . . ?
B00O B00R H00R 121.4 . . ?
B00O B00R B00S 59.89(11) . . ?
B00P B00R B00L 60.26(11) . . ?
B00P B00R B00O 108.06(14) . . ?
B00P B00R H00R 121.8 . . ?
B00P B00R B00S 59.82(11) . . ?
B00S B00R H00R 121.9 . . ?
B00M B00S H00S 121.8 . . ?
B00O B00S B00M 107.73(13) . . ?
B00O B00S B00Q 60.01(10) . . ?
B00O B00S B00R 59.95(11) . . ?
B00O B00S H00S 121.8 . . ?
B00P B00S B00M 60.45(11) . . ?
B00P B00S B00O 108.24(13) . . ?
B00P B00S B00Q 108.45(13) . . ?
B00P B00S B00R 59.98(11) . . ?
B00P B00S H00S 121.3 . . ?
B00Q B00S B00M 59.74(10) . . ?
B00Q B00S H00S 121.7 . . ?
B00R B00S B00M 107.93(13) . . ?
B00R B00S B00Q 107.95(13) . . ?
B00R B00S H00S 121.8 . . ?

loop_
_geom_bond_atom_site_label_1
_geom_bond_atom_site_label_2
_geom_bond_distance
_geom_bond_site_symmetry_2
_geom_bond_publ_flag
N001 C008 1.145(2) . ?
C002 C005 1.410(2) . ?
C002 C008 1.445(2) . ?
C002 C00D 1.396(2) . ?
N003 C00A 1.146(2) . ?
C004 C007 1.407(2) . ?
C004 C009 1.512(2) . ?
C004 C00G 1.391(2) . ?
C005 C006 1.510(2) . ?
C005 C00B 1.395(2) . ?
C006 C009 1.757(2) . ?
C006 B00J 1.716(2) . ?
C006 B00K 1.709(2) . ?
C006 B00L 1.717(2) . ?
C006 B00N 1.738(2) . ?
C007 C00A 1.442(2) . ?
C007 C00C 1.399(2) . ?
C009 B00J 1.721(2) . ?
C009 B00N 1.746(2) . ?
C009 B00O 1.710(2) . ?
C009 B00Q 1.706(2) . ?
C00B H00B 0.9300 . ?
C00B C00E 1.382(2) . ?
C00C H00C 0.9300 . ?
C00C C00H 1.374(2) . ?
C00D H00D 0.9300 . ?
C00D C00F 1.380(2) . ?
C00E H00E 0.9300 . ?
C00E C00F 1.374(2) . ?
C00F H00F 0.9300 . ?
C00G H00G 0.9300 . ?
C00G C00I 1.380(2) . ?
C00H H00H 0.9300 . ?
C00H C00I 1.378(2) . ?
C00I H00I 0.9300 . ?
B00J H00J 1.1000 . ?
B00J B00K 1.789(2) . ?
B00J B00M 1.776(2) . ?
B00J B00Q 1.783(2) . ?
B00K H00K 1.1000 . ?
B00K B00L 1.770(3) . ?
B00K B00M 1.776(3) . ?
B00K B00P 1.771(2) . ?
B00L H00L 1.1000 . ?
B00L B00N 1.768(2) . ?
B00L B00P 1.784(3) . ?
B00L B00R 1.778(3) . ?
B00M H00M 1.1000 . ?
B00M B00P 1.793(3) . ?
B00M B00Q 1.778(3) . ?
B00M B00S 1.789(3) . ?
B00N H00N 1.1000 . ?
B00N B00O 1.779(3) . ?
B00N B00R 1.760(3) . ?
B00O H00O 1.1000 . ?
B00O B00Q 1.779(3) . ?
B00O B00R 1.777(3) . ?
B00O B00S 1.776(3) . ?
B00P H00P 1.1000 . ?
B00P B00R 1.777(3) . ?
B00P B00S 1.774(3) . ?
B00Q H00Q 1.1000 . ?
B00Q B00S 1.782(3) . ?
B00R H00R 1.1000 . ?
B00R B00S 1.781(3) . ?
B00S H00S 1.1000 . ?

loop_
_geom_torsion_atom_site_label_1
_geom_torsion_atom_site_label_2
_geom_torsion_atom_site_label_3
_geom_torsion_atom_site_label_4
_geom_torsion
_geom_torsion_site_symmetry_1
_geom_torsion_site_symmetry_2
_geom_torsion_site_symmetry_3
_geom_torsion_site_symmetry_4
_geom_torsion_publ_flag
C002 C005 C006 C009 -109.25(15) . . . . ?
C002 C005 C006 B00J -40.88(19) . . . . ?
C002 C005 C006 B00K 32.9(2) . . . . ?
C002 C005 C006 B00L 108.13(16) . . . . ?
C002 C005 C006 B00N -178.86(13) . . . . ?
C002 C005 C00B C00E -0.8(2) . . . . ?
C002 C00D C00F C00E -0.5(2) . . . . ?
C004 C007 C00C C00H -0.9(2) . . . . ?
C004 C009 B00J C006 110.24(14) . . . . ?
C004 C009 B00J B00K 147.50(13) . . . . ?
C004 C009 B00J B00M -149.88(13) . . . . ?
C004 C009 B00J B00Q -111.75(15) . . . . ?
C004 C009 B00N C006 -112.31(13) . . . . ?
C004 C009 B00N B00L -148.76(13) . . . . ?
C004 C009 B00N B00O 109.36(14) . . . . ?
C004 C009 B00N B00R 147.81(13) . . . . ?
C004 C009 B00O B00N -107.36(14) . . . . ?
C004 C009 B00O B00Q 112.85(14) . . . . ?
C004 C009 B00O B00R -145.56(14) . . . . ?
C004 C009 B00O B00S 151.52(13) . . . . ?
C004 C009 B00Q B00J 112.15(15) . . . . ?
C004 C009 B00Q B00M 150.35(13) . . . . ?
C004 C009 B00Q B00O -108.12(15) . . . . ?
C004 C009 B00Q B00S -146.61(14) . . . . ?
C004 C00G C00I C00H -0.1(3) . . . . ?
C005 C002 C00D C00F -0.4(2) . . . . ?
C005 C006 C009 C004 -3.91(19) . . . . ?
C005 C006 C009 B00J 106.65(14) . . . . ?
C005 C006 C009 B00N -108.88(14) . . . . ?
C005 C006 C009 B00O -147.31(13) . . . . ?
C005 C006 C009 B00Q 145.70(13) . . . . ?
C005 C006 B00J C009 -108.87(13) . . . . ?
C005 C006 B00J B00K 113.90(14) . . . . ?
C005 C006 B00J B00M 151.58(12) . . . . ?
C005 C006 B00J B00Q -145.51(12) . . . . ?
C005 C006 B00K B00J -106.96(15) . . . . ?
C005 C006 B00K B00L 112.58(15) . . . . ?
C005 C006 B00K B00M -144.70(13) . . . . ?
C005 C006 B00K B00P 151.71(13) . . . . ?
C005 C006 B00L B00K -112.04(15) . . . . ?
C005 C006 B00L B00N 108.21(15) . . . . ?
C005 C006 B00L B00P -150.64(13) . . . . ?
C005 C006 B00L B00R 146.88(14) . . . . ?
C005 C006 B00N C009 108.33(13) . . . . ?
C005 C006 B00N B00L -113.25(14) . . . . ?
C005 C006 B00N B00O 144.48(13) . . . . ?
C005 C006 B00N B00R -152.36(13) . . . . ?
C005 C00B C00E C00F -0.1(2) . . . . ?
C006 C005 C00B C00E 177.62(14) . . . . ?
C006 C009 B00J B00K 37.26(10) . . . . ?
C006 C009 B00J B00M 99.88(12) . . . . ?
C006 C009 B00J B00Q 138.01(12) . . . . ?
C006 C009 B00N B00L -36.45(10) . . . . ?
C006 C009 B00N B00O -138.33(12) . . . . ?
C006 C009 B00N B00R -99.87(13) . . . . ?
C006 C009 B00O B00N 37.36(11) . . . . ?
C006 C009 B00O B00Q -102.43(12) . . . . ?
C006 C009 B00O B00R -0.84(16) . . . . ?
C006 C009 B00O B00S -63.76(14) . . . . ?
C006 C009 B00Q B00J -37.49(11) . . . . ?
C006 C009 B00Q B00M 0.71(15) . . . . ?
C006 C009 B00Q B00O 102.24(12) . . . . ?
C006 C009 B00Q B00S 63.75(14) . . . . ?
C006 B00J B00K B00L 34.92(11) . . . . ?
C006 B00J B00K B00M 137.14(13) . . . . ?
C006 B00J B00K B00P 98.74(13) . . . . ?
C006 B00J B00M B00K -37.02(11) . . . . ?
C006 B00J B00M B00P 0.72(16) . . . . ?
C006 B00J B00M B00Q 101.50(13) . . . . ?
C006 B00J B00M B00S 63.28(15) . . . . ?
C006 B00J B00Q C009 38.09(10) . . . . ?
C006 B00J B00Q B00M -98.56(13) . . . . ?
C006 B00J B00Q B00O 2.78(15) . . . . ?
C006 B00J B00Q B00S -60.17(15) . . . . ?
C006 B00K B00L B00N 35.87(11) . . . . ?
C006 B00K B00L B00P 135.94(13) . . . . ?
C006 B00K B00L B00R 98.63(13) . . . . ?
C006 B00K B00M B00J 37.26(11) . . . . ?
C006 B00K B00M B00P -100.10(13) . . . . ?
C006 B00K B00M B00Q -0.10(17) . . . . ?
C006 B00K B00M B00S -63.45(15) . . . . ?
C006 B00K B00P B00L -38.47(11) . . . . ?
C006 B00K B00P B00M 99.70(13) . . . . ?
C006 B00K B00P B00R -1.12(17) . . . . ?
C006 B00K B00P B00S 62.48(16) . . . . ?
C006 B00L B00N C009 37.30(10) . . . . ?
C006 B00L B00N B00O 98.72(13) . . . . ?
C006 B00L B00N B00R 135.88(13) . . . . ?
C006 B00L B00P B00K 38.08(11) . . . . ?
C006 B00L B00P B00M 0.90(16) . . . . ?
C006 B00L B00P B00R -99.99(13) . . . . ?
C006 B00L B00P B00S -62.70(15) . . . . ?
C006 B00L B00R B00N -38.82(12) . . . . ?
C006 B00L B00R B00O -1.70(17) . . . . ?
C006 B00L B00R B00P 98.90(13) . . . . ?
C006 B00L B00R B00S 61.78(15) . . . . ?
C006 B00N B00O C009 -37.26(11) . . . . ?
C006 B00N B00O B00Q -1.99(16) . . . . ?
C006 B00N B00O B00R 99.18(13) . . . . ?
C006 B00N B00O B00S 61.41(15) . . . . ?
C006 B00N B00R B00L 38.21(11) . . . . ?
C006 B00N B00R B00O -100.67(13) . . . . ?
C006 B00N B00R B00P 0.33(16) . . . . ?
C006 B00N B00R B00S -62.87(15) . . . . ?
C007 C004 C009 C006 98.40(17) . . . . ?
C007 C004 C009 B00J 27.6(2) . . . . ?
C007 C004 C009 B00N 167.58(13) . . . . ?
C007 C004 C009 B00O -121.35(16) . . . . ?
C007 C004 C009 B00Q -47.6(2) . . . . ?
C007 C004 C00G C00I 0.1(3) . . . . ?
C007 C00C C00H C00I 0.9(3) . . . . ?
C008 C002 C005 C006 1.2(2) . . . . ?
C008 C002 C005 C00B 179.53(14) . . . . ?
C008 C002 C00D C00F -179.09(14) . . . . ?
C009 C004 C007 C00A -3.6(2) . . . . ?
C009 C004 C007 C00C 173.84(14) . . . . ?
C009 C004 C00G C00I -173.76(16) . . . . ?
C009 C006 B00J B00K -137.23(12) . . . . ?
C009 C006 B00J B00M -99.55(12) . . . . ?
C009 C006 B00J B00Q -36.64(10) . . . . ?
C009 C006 B00K B00J 38.28(11) . . . . ?
C009 C006 B00K B00L -102.18(12) . . . . ?
C009 C006 B00K B00M 0.54(15) . . . . ?
C009 C006 B00K B00P -63.05(14) . . . . ?
C009 C006 B00L B00K 102.26(12) . . . . ?
C009 C006 B00L B00N -37.49(11) . . . . ?
C009 C006 B00L B00P 63.66(14) . . . . ?
C009 C006 B00L B00R 1.18(15) . . . . ?
C009 C006 B00N B00L 138.41(12) . . . . ?
C009 C006 B00N B00O 36.14(11) . . . . ?
C009 C006 B00N B00R 99.31(13) . . . . ?
C009 B00J B00K C006 -38.68(10) . . . . ?
C009 B00J B00K B00L -3.77(15) . . . . ?
C009 B00J B00K B00M 98.46(13) . . . . ?
C009 B00J B00K B00P 60.06(15) . . . . ?
C009 B00J B00M B00K -101.21(12) . . . . ?
C009 B00J B00M B00P -63.46(15) . . . . ?
C009 B00J B00M B00Q 37.32(11) . . . . ?
C009 B00J B00M B00S -0.90(16) . . . . ?
C009 B00J B00Q B00M -136.65(13) . . . . ?
C009 B00J B00Q B00O -35.30(11) . . . . ?
C009 B00J B00Q B00S -98.26(13) . . . . ?
C009 B00N B00O B00Q 35.27(11) . . . . ?
C009 B00N B00O B00R 136.44(13) . . . . ?
C009 B00N B00O B00S 98.67(14) . . . . ?
C009 B00N B00R B00L 101.47(13) . . . . ?
C009 B00N B00R B00O -37.41(12) . . . . ?
C009 B00N B00R B00P 63.59(15) . . . . ?
C009 B00N B00R B00S 0.38(16) . . . . ?
C009 B00O B00Q B00J 35.45(11) . . . . ?
C009 B00O B00Q B00M 98.51(13) . . . . ?
C009 B00O B00Q B00S 136.14(13) . . . . ?
C009 B00O B00R B00L 1.57(18) . . . . ?
C009 B00O B00R B00N 38.51(12) . . . . ?
C009 B00O B00R B00P -62.28(16) . . . . ?
C009 B00O B00R B00S -99.10(14) . . . . ?
C009 B00O B00S B00M -0.58(17) . . . . ?
C009 B00O B00S B00P 63.33(16) . . . . ?
C009 B00O B00S B00Q -37.88(11) . . . . ?
C009 B00O B00S B00R 100.27(13) . . . . ?
C009 B00Q B00S B00M -100.08(13) . . . . ?
C009 B00Q B00S B00O 37.98(12) . . . . ?
C009 B00Q B00S B00P -62.88(16) . . . . ?
C009 B00Q B00S B00R 0.61(17) . . . . ?
C00A C007 C00C C00H 176.83(15) . . . . ?
C00B C005 C006 C009 72.47(17) . . . . ?
C00B C005 C006 B00J 140.84(14) . . . . ?
C00B C005 C006 B00K -145.40(14) . . . . ?
C00B C005 C006 B00L -70.15(18) . . . . ?
C00B C005 C006 B00N 2.86(19) . . . . ?
C00B C00E C00F C00D 0.8(2) . . . . ?
C00C C00H C00I C00G -0.4(3) . . . . ?
C00D C002 C005 C006 -177.33(13) . . . . ?
C00D C002 C005 C00B 1.0(2) . . . . ?
C00G C004 C007 C00A -177.03(15) . . . . ?
C00G C004 C007 C00C 0.4(2) . . . . ?
C00G C004 C009 C006 -88.30(17) . . . . ?
C00G C004 C009 B00J -159.06(14) . . . . ?
C00G C004 C009 B00N -19.11(19) . . . . ?
C00G C004 C009 B00O 51.95(19) . . . . ?
C00G C004 C009 B00Q 125.70(16) . . . . ?
B00J C006 C009 C004 -110.55(14) . . . . ?
B00J C006 C009 B00N 144.47(12) . . . . ?
B00J C006 C009 B00O 106.05(13) . . . . ?
B00J C006 C009 B00Q 39.06(11) . . . . ?
B00J C006 B00K B00L -140.46(13) . . . . ?
B00J C006 B00K B00M -37.74(12) . . . . ?
B00J C006 B00K B00P -101.33(13) . . . . ?
B00J C006 B00L B00K 38.13(12) . . . . ?
B00J C006 B00L B00N -101.62(13) . . . . ?
B00J C006 B00L B00P -0.47(16) . . . . ?
B00J C006 B00L B00R -62.95(16) . . . . ?
B00J C006 B00N C009 -32.29(11) . . . . ?
B00J C006 B00N B00L 106.12(12) . . . . ?
B00J C006 B00N B00O 3.85(15) . . . . ?
B00J C006 B00N B00R 67.01(14) . . . . ?
B00J C009 B00N C006 32.05(11) . . . . ?
B00J C009 B00N B00L -4.40(16) . . . . ?
B00J C009 B00N B00O -106.28(13) . . . . ?
B00J C009 B00N B00R -67.83(14) . . . . ?
B00J C009 B00O B00N 101.13(13) . . . . ?
B00J C009 B00O B00Q -38.66(12) . . . . ?
B00J C009 B00O B00R 62.93(16) . . . . ?
B00J C009 B00O B00S 0.01(16) . . . . ?
B00J C009 B00Q B00M 38.20(12) . . . . ?
B00J C009 B00Q B00O 139.73(12) . . . . ?
B00J C009 B00Q B00S 101.23(13) . . . . ?
B00J B00K B00L C006 -34.76(11) . . . . ?
B00J B00K B00L B00N 1.11(16) . . . . ?
B00J B00K B00L B00P 101.19(13) . . . . ?
B00J B00K B00L B00R 63.87(15) . . . . ?
B00J B00K B00M B00P -137.37(13) . . . . ?
B00J B00K B00M B00Q -37.37(12) . . . . ?
B00J B00K B00M B00S -100.72(13) . . . . ?
B00J B00K B00P B00L -100.22(13) . . . . ?
B00J B00K B00P B00M 37.96(12) . . . . ?
B00J B00K B00P B00R -62.87(16) . . . . ?
B00J B00K B00P B00S 0.74(17) . . . . ?
B00J B00M B00P B00K -38.17(12) . . . . ?
B00J B00M B00P B00L -1.01(17) . . . . ?
B00J B00M B00P B00R 62.22(16) . . . . ?
B00J B00M B00P B00S 100.33(14) . . . . ?
B00J B00M B00Q C009 -37.85(11) . . . . ?
B00J B00M B00Q B00O -99.60(13) . . . . ?
B00J B00M B00Q B00S -137.02(13) . . . . ?
B00J B00M B00S B00O 0.93(17) . . . . ?
B00J B00M B00S B00P -100.40(13) . . . . ?
B00J B00M B00S B00Q 38.35(12) . . . . ?
B00J B00M B00S B00R -62.39(16) . . . . ?
B00J B00Q B00S B00M -38.17(12) . . . . ?
B00J B00Q B00S B00O 99.90(13) . . . . ?
B00J B00Q B00S B00P -0.97(18) . . . . ?
B00J B00Q B00S B00R 62.53(16) . . . . ?
B00K C006 C009 C004 -150.42(13) . . . . ?
B00K C006 C009 B00J -39.86(11) . . . . ?
B00K C006 C009 B00N 104.61(13) . . . . ?
B00K C006 C009 B00O 66.18(14) . . . . ?
B00K C006 C009 B00Q -0.81(15) . . . . ?
B00K C006 B00J C009 137.23(12) . . . . ?
B00K C006 B00J B00M 37.68(11) . . . . ?
B00K C006 B00J B00Q 100.59(13) . . . . ?
B00K C006 B00L B00N -139.75(13) . . . . ?
B00K C006 B00L B00P -38.60(12) . . . . ?
B00K C006 B00L B00R -101.08(14) . . . . ?
B00K C006 B00N C009 -100.40(12) . . . . ?
B00K C006 B00N B00L 38.01(12) . . . . ?
B00K C006 B00N B00O -64.25(15) . . . . ?
B00K C006 B00N B00R -1.09(16) . . . . ?
B00K B00J B00M B00P 37.74(12) . . . . ?
B00K B00J B00M B00Q 138.53(13) . . . . ?
B00K B00J B00M B00S 100.30(14) . . . . ?
B00K B00J B00Q C009 99.67(12) . . . . ?
B00K B00J B00Q B00M -36.98(12) . . . . ?
B00K B00J B00Q B00O 64.37(14) . . . . ?
B00K B00J B00Q B00S 1.41(16) . . . . ?
B00K B00L B00N C006 -35.38(11) . . . . ?
B00K B00L B00N C009 1.92(16) . . . . ?
B00K B00L B00N B00O 63.34(15) . . . . ?
B00K B00L B00N B00R 100.49(14) . . . . ?
B00K B00L B00P B00M -37.18(12) . . . . ?
B00K B00L B00P B00R -138.07(13) . . . . ?
B00K B00L B00P B00S -100.78(14) . . . . ?
B00K B00L B00R B00N -100.42(13) . . . . ?
B00K B00L B00R B00O -63.31(16) . . . . ?
B00K B00L B00R B00P 37.29(12) . . . . ?
B00K B00L B00R B00S 0.18(16) . . . . ?
B00K B00M B00P B00L 37.16(12) . . . . ?
B00K B00M B00P B00R 100.39(14) . . . . ?
B00K B00M B00P B00S 138.50(14) . . . . ?
B00K B00M B00Q C009 -0.38(17) . . . . ?
B00K B00M B00Q B00J 37.47(12) . . . . ?
B00K B00M B00Q B00O -62.13(16) . . . . ?
B00K B00M B00Q B00S -99.54(14) . . . . ?
B00K B00M B00S B00O 64.62(15) . . . . ?
B00K B00M B00S B00P -36.71(12) . . . . ?
B00K B00M B00S B00Q 102.04(13) . . . . ?
B00K B00M B00S B00R 1.30(16) . . . . ?
B00K B00P B00R B00L -37.27(12) . . . . ?
B00K B00P B00R B00N 0.49(17) . . . . ?
B00K B00P B00R B00O 64.33(16) . . . . ?
B00K B00P B00R B00S 101.19(14) . . . . ?
B00K B00P B00S B00M 37.04(13) . . . . ?
B00K B00P B00S B00O -63.44(17) . . . . ?
B00K B00P B00S B00Q 0.14(18) . . . . ?
B00K B00P B00S B00R -100.37(14) . . . . ?
B00L C006 C009 C004 143.18(13) . . . . ?
B00L C006 C009 B00J -106.27(12) . . . . ?
B00L C006 C009 B00N 38.20(11) . . . . ?
B00L C006 C009 B00O -0.22(15) . . . . ?
B00L C006 C009 B00Q -67.21(14) . . . . ?
B00L C006 B00J C009 99.40(12) . . . . ?
B00L C006 B00J B00K -37.84(12) . . . . ?
B00L C006 B00J B00M -0.16(16) . . . . ?
B00L C006 B00J B00Q 62.75(15) . . . . ?
B00L C006 B00K B00J 140.46(13) . . . . ?
B00L C006 B00K B00M 102.72(13) . . . . ?
B00L C006 B00K B00P 39.13(12) . . . . ?
B00L C006 B00N C009 -138.41(12) . . . . ?
B00L C006 B00N B00O -102.27(13) . . . . ?
B00L C006 B00N B00R -39.10(12) . . . . ?
B00L B00K B00M B00J 99.51(13) . . . . ?
B00L B00K B00M B00P -37.85(12) . . . . ?
B00L B00K B00M B00Q 62.15(16) . . . . ?
B00L B00K B00M B00S -1.20(16) . . . . ?
B00L B00K B00P B00M 138.18(13) . . . . ?
B00L B00K B00P B00R 37.35(12) . . . . ?
B00L B00K B00P B00S 100.95(15) . . . . ?
B00L B00N B00O C009 -99.18(13) . . . . ?
B00L B00N B00O B00Q -63.91(15) . . . . ?
B00L B00N B00O B00R 37.26(12) . . . . ?
B00L B00N B00O B00S -0.51(17) . . . . ?
B00L B00N B00R B00O -138.88(14) . . . . ?
B00L B00N B00R B00P -37.88(12) . . . . ?
B00L B00N B00R B00S -101.09(14) . . . . ?
B00L B00P B00R B00N 37.75(12) . . . . ?
B00L B00P B00R B00O 101.60(13) . . . . ?
B00L B00P B00R B00S 138.46(13) . . . . ?
B00L B00P B00S B00M 100.24(13) . . . . ?
B00L B00P B00S B00O -0.23(17) . . . . ?
B00L B00P B00S B00Q 63.35(17) . . . . ?
B00L B00P B00S B00R -37.17(12) . . . . ?
B00L B00R B00S B00M -0.92(17) . . . . ?
B00L B00R B00S B00O -101.45(14) . . . . ?
B00L B00R B00S B00P 37.31(12) . . . . ?
B00L B00R B00S B00Q -64.05(16) . . . . ?
B00M B00J B00K C006 -137.14(13) . . . . ?
B00M B00J B00K B00L -102.22(13) . . . . ?
B00M B00J B00K B00P -38.40(12) . . . . ?
B00M B00J B00Q C009 136.65(13) . . . . ?
B00M B00J B00Q B00O 101.35(14) . . . . ?
B00M B00J B00Q B00S 38.39(13) . . . . ?
B00M B00K B00L C006 -97.99(13) . . . . ?
B00M B00K B00L B00N -62.12(15) . . . . ?
B00M B00K B00L B00P 37.96(12) . . . . ?
B00M B00K B00L B00R 0.64(16) . . . . ?
B00M B00K B00P B00L -138.18(13) . . . . ?
B00M B00K B00P B00R -100.83(14) . . . . ?
B00M B00K B00P B00S -37.22(13) . . . . ?
B00M B00P B00R B00L -100.35(13) . . . . ?
B00M B00P B00R B00N -62.60(16) . . . . ?
B00M B00P B00R B00O 1.25(17) . . . . ?
B00M B00P B00R B00S 38.10(12) . . . . ?
B00M B00P B00S B00O -100.48(14) . . . . ?
B00M B00P B00S B00Q -36.89(12) . . . . ?
B00M B00P B00S B00R -137.41(13) . . . . ?
B00M B00Q B00S B00O 138.07(13) . . . . ?
B00M B00Q B00S B00P 37.20(13) . . . . ?
B00M B00Q B00S B00R 100.69(14) . . . . ?
B00N C006 C009 C004 104.98(15) . . . . ?
B00N C006 C009 B00J -144.47(12) . . . . ?
B00N C006 C009 B00O -38.42(12) . . . . ?
B00N C006 C009 B00Q -105.41(13) . . . . ?
B00N C006 B00J C009 32.48(11) . . . . ?
B00N C006 B00J B00K -104.75(12) . . . . ?
B00N C006 B00J B00M -67.07(14) . . . . ?
B00N C006 B00J B00Q -4.16(15) . . . . ?
B00N C006 B00K B00J 102.72(13) . . . . ?
B00N C006 B00K B00L -37.74(12) . . . . ?
B00N C006 B00K B00M 64.98(15) . . . . ?
B00N C006 B00K B00P 1.39(16) . . . . ?
B00N C006 B00L B00K 139.75(13) . . . . ?
B00N C006 B00L B00P 101.15(13) . . . . ?
B00N C006 B00L B00R 38.67(12) . . . . ?
B00N C009 B00J C006 -32.19(11) . . . . ?
B00N C009 B00J B00K 5.07(15) . . . . ?
B00N C009 B00J B00M 67.69(14) . . . . ?
B00N C009 B00J B00Q 105.82(13) . . . . ?
B00N C009 B00O B00Q -139.79(13) . . . . ?
B00N C009 B00O B00R -38.20(12) . . . . ?
B00N C009 B00O B00S -101.12(14) . . . . ?
B00N C009 B00Q B00J -101.62(13) . . . . ?
B00N C009 B00Q B00M -63.42(15) . . . . ?
B00N C009 B00Q B00O 38.11(12) . . . . ?
B00N C009 B00Q B00S -0.39(16) . . . . ?
B00N B00L B00P B00K 100.70(13) . . . . ?
B00N B00L B00P B00M 63.52(15) . . . . ?
B00N B00L B00P B00R -37.37(12) . . . . ?
B00N B00L B00P B00S -0.08(16) . . . . ?
B00N B00L B00R B00O 37.11(13) . . . . ?
B00N B00L B00R B00P 137.72(13) . . . . ?
B00N B00L B00R B00S 100.60(14) . . . . ?
B00N B00O B00Q C009 -35.91(11) . . . . ?
B00N B00O B00Q B00J -0.46(16) . . . . ?
B00N B00O B00Q B00M 62.59(15) . . . . ?
B00N B00O B00Q B00S 100.23(14) . . . . ?
B00N B00O B00R B00L -36.94(12) . . . . ?
B00N B00O B00R B00P -100.79(14) . . . . ?
B00N B00O B00R B00S -137.61(14) . . . . ?
B00N B00O B00S B00M -63.46(16) . . . . ?
B00N B00O B00S B00P 0.45(17) . . . . ?
B00N B00O B00S B00Q -100.76(13) . . . . ?
B00N B00O B00S B00R 37.39(12) . . . . ?
B00N B00R B00S B00M 62.51(16) . . . . ?
B00N B00R B00S B00O -38.02(12) . . . . ?
B00N B00R B00S B00P 100.74(14) . . . . ?
B00N B00R B00S B00Q -0.62(18) . . . . ?
B00O C009 B00J C006 -99.32(12) . . . . ?
B00O C009 B00J B00K -62.05(15) . . . . ?
B00O C009 B00J B00M 0.57(16) . . . . ?
B00O C009 B00J B00Q 38.70(12) . . . . ?
B00O C009 B00N C006 138.33(12) . . . . ?
B00O C009 B00N B00L 101.88(14) . . . . ?
B00O C009 B00N B00R 38.45(12) . . . . ?
B00O C009 B00Q B00J -139.73(12) . . . . ?
B00O C009 B00Q B00M -101.53(14) . . . . ?
B00O C009 B00Q B00S -38.49(12) . . . . ?
B00O B00N B00R B00L 138.88(14) . . . . ?
B00O B00N B00R B00P 101.01(14) . . . . ?
B00O B00N B00R B00S 37.80(13) . . . . ?
B00O B00Q B00S B00M -138.07(13) . . . . ?
B00O B00Q B00S B00P -100.86(15) . . . . ?
B00O B00Q B00S B00R -37.37(13) . . . . ?
B00O B00R B00S B00M 100.53(14) . . . . ?
B00O B00R B00S B00P 138.76(13) . . . . ?
B00O B00R B00S B00Q 37.40(12) . . . . ?
B00P B00K B00L C006 -135.94(13) . . . . ?
B00P B00K B00L B00N -100.08(13) . . . . ?
B00P B00K B00L B00R -37.32(12) . . . . ?
B00P B00K B00M B00J 137.37(13) . . . . ?
B00P B00K B00M B00Q 100.00(14) . . . . ?
B00P B00K B00M B00S 36.65(12) . . . . ?
B00P B00L B00N C006 -98.36(13) . . . . ?
B00P B00L B00N C009 -61.06(15) . . . . ?
B00P B00L B00N B00O 0.36(16) . . . . ?
B00P B00L B00N B00R 37.52(12) . . . . ?
B00P B00L B00R B00N -137.72(13) . . . . ?
B00P B00L B00R B00O -100.60(15) . . . . ?
B00P B00L B00R B00S -37.12(12) . . . . ?
B00P B00M B00Q C009 62.61(15) . . . . ?
B00P B00M B00Q B00J 100.46(13) . . . . ?
B00P B00M B00Q B00O 0.86(16) . . . . ?
B00P B00M B00Q B00S -36.55(12) . . . . ?
B00P B00M B00S B00O 101.33(14) . . . . ?
B00P B00M B00S B00Q 138.75(13) . . . . ?
B00P B00M B00S B00R 38.02(12) . . . . ?
B00P B00R B00S B00M -38.23(12) . . . . ?
B00P B00R B00S B00O -138.76(13) . . . . ?
B00P B00R B00S B00Q -101.36(14) . . . . ?
B00Q C009 B00J C006 -138.01(12) . . . . ?
B00Q C009 B00J B00K -100.75(13) . . . . ?
B00Q C009 B00J B00M -38.13(11) . . . . ?
B00Q C009 B00N C006 99.88(12) . . . . ?
B00Q C009 B00N B00L 63.44(15) . . . . ?
B00Q C009 B00N B00O -38.45(12) . . . . ?
B00Q C009 B00N B00R 0.01(16) . . . . ?
B00Q C009 B00O B00N 139.79(13) . . . . ?
B00Q C009 B00O B00R 101.59(14) . . . . ?
B00Q C009 B00O B00S 38.67(12) . . . . ?
B00Q B00J B00K C006 -100.08(13) . . . . ?
B00Q B00J B00K B00L -65.16(15) . . . . ?
B00Q B00J B00K B00M 37.06(12) . . . . ?
B00Q B00J B00K B00P -1.33(16) . . . . ?
B00Q B00J B00M B00K -138.53(13) . . . . ?
B00Q B00J B00M B00P -100.79(14) . . . . ?
B00Q B00J B00M B00S -38.22(12) . . . . ?
B00Q B00M B00P B00K -101.70(13) . . . . ?
B00Q B00M B00P B00L -64.54(15) . . . . ?
B00Q B00M B00P B00R -1.30(16) . . . . ?
B00Q B00M B00P B00S 36.81(12) . . . . ?
B00Q B00M B00S B00O -37.42(12) . . . . ?
B00Q B00M B00S B00P -138.75(13) . . . . ?
B00Q B00M B00S B00R -100.74(14) . . . . ?
B00Q B00O B00R B00L 63.14(16) . . . . ?
B00Q B00O B00R B00N 100.07(13) . . . . ?
B00Q B00O B00R B00P -0.72(17) . . . . ?
B00Q B00O B00R B00S -37.54(12) . . . . ?
B00Q B00O B00S B00M 37.30(12) . . . . ?
B00Q B00O B00S B00P 101.21(14) . . . . ?
B00Q B00O B00S B00R 138.16(13) . . . . ?
B00R B00L B00N C006 -135.88(13) . . . . ?
B00R B00L B00N C009 -98.57(13) . . . . ?
B00R B00L B00N B00O -37.16(12) . . . . ?
B00R B00L B00P B00K 138.07(13) . . . . ?
B00R B00L B00P B00M 100.89(14) . . . . ?
B00R B00L B00P B00S 37.29(12) . . . . ?
B00R B00N B00O C009 -136.44(13) . . . . ?
B00R B00N B00O B00Q -101.17(14) . . . . ?
B00R B00N B00O B00S -37.77(13) . . . . ?
B00R B00O B00Q C009 -98.60(13) . . . . ?
B00R B00O B00Q B00J -63.15(15) . . . . ?
B00R B00O B00Q B00M -0.10(16) . . . . ?
B00R B00O B00Q B00S 37.54(12) . . . . ?
B00R B00O B00S B00M -100.85(14) . . . . ?
B00R B00O B00S B00P -36.94(13) . . . . ?
B00R B00O B00S B00Q -138.16(13) . . . . ?
B00R B00P B00S B00M 137.41(13) . . . . ?
B00R B00P B00S B00O 36.93(12) . . . . ?
B00R B00P B00S B00Q 100.51(14) . . . . ?
B00S B00M B00P B00K -138.50(14) . . . . ?
B00S B00M B00P B00L -101.34(14) . . . . ?
B00S B00M B00P B00R -38.11(12) . . . . ?
B00S B00M B00Q C009 99.16(13) . . . . ?
B00S B00M B00Q B00J 137.02(13) . . . . ?
B00S B00M B00Q B00O 37.41(12) . . . . ?
B00S B00O B00Q C009 -136.14(13) . . . . ?
B00S B00O B00Q B00J -100.69(13) . . . . ?
B00S B00O B00Q B00M -37.63(12) . . . . ?
B00S B00O B00R B00L 100.68(15) . . . . ?
B00S B00O B00R B00N 137.61(14) . . . . ?
B00S B00O B00R B00P 36.83(12) . . . . ?
B00S B00P B00R B00L -138.46(13) . . . . ?
B00S B00P B00R B00N -100.71(14) . . . . ?
B00S B00P B00R B00O -36.86(12) . . . . ?
